data_2017966
loop_
_publ_author_name
'Kelley, Annette'
'Akkina, Subhash'
'Devarapally, Goutham K.'
'Nalla, Soujanya'
'Pasam, Divya'
'Madhabushi, Shravani'
'Bond, Marcus R.'

_publ_section_title
;
 Nine compounds containing high-nuclearity
 [Cu~<i>n~</i><i>X</i>~2<i>n~+2</i>]^2{-^} (<i>n</i> = 4, 5 or 7;
 <i>X</i> = Cl or Br) quasi-planar oligomers
;
_journal_coeditor_code SK3391
_journal_issue 1
_journal_name_full 'Acta Crystallographica Section C'
_journal_page_first m22
_journal_page_last m34
_journal_paper_doi 10.1107/S0108270110049024
_journal_volume 67
_journal_year 2011
_chemical_formula_iupac '(C6 Cl H7 N) [Cu5 Br12]'
_chemical_formula_moiety '2(C6 Cl H7 N +), Br12 Cu5 2-'
_chemical_formula_sum 'C12 H14 Br12 Cl2 Cu5 N2'
_chemical_formula_weight 1533.74
_chemical_name_systematic
;
bis(3-chloro-1-methylpyridinium)
octa-\m~2~-chlorido-tetrachloridopentacuprate(II)
;
_space_group_IT_number 14
_symmetry_cell_setting monoclinic
_symmetry_space_group_name_Hall '-P 2yn'
_symmetry_space_group_name_H-M 'P 1 21/n 1'
_atom_sites_solution_hydrogens geom
_atom_sites_solution_primary direct
_atom_sites_solution_secondary difmap
_audit_creation_method SHELXL97
_cell_angle_alpha 90.00
_cell_angle_beta 91.2050(10)
_cell_angle_gamma 90.00
_cell_formula_units_Z 2
_cell_length_a 6.36300(10)
_cell_length_b 22.9814(2)
_cell_length_c 11.27130(10)
_cell_measurement_reflns_used 7334
_cell_measurement_temperature 295(2)
_cell_measurement_theta_max 34.972
_cell_measurement_theta_min 0.998
_cell_volume 1647.85(3)
_computing_cell_refinement 'SCALEPACK (Otwinowski & Minor, 1997)'
_computing_data_collection 'COLLECT (Nonius, 1998)'
_computing_data_reduction 'DENZO and SCALEPACK (Otwinowski & Minor, 1997)'
_computing_molecular_graphics
;
ORTEP-3 for Windows (Farrugia, 1997) and ORTEPIII (Burnett & Johnson,
1996)
;
_computing_publication_material 'Please provide missing information'
_computing_structure_refinement 'SHELXL97 (Sheldrick, 2008)'
_computing_structure_solution 'SIR92 (Altomare <i>et al.</i>, 1993)'
_diffrn_ambient_temperature 295(2)
_diffrn_detector_area_resol_mean 9
_diffrn_measured_fraction_theta_full 0.999
_diffrn_measured_fraction_theta_max 0.999
_diffrn_measurement_device '95mm CCD camera on \k-goniostat'
_diffrn_measurement_device_type 'Nonius KappaCCD area-detector'
_diffrn_measurement_method 'CCD rotation images, thick slices'
_diffrn_radiation_monochromator graphite
_diffrn_radiation_source 'fine-focus sealed tube'
_diffrn_radiation_type MoK\a
_diffrn_radiation_wavelength 0.71073
_diffrn_reflns_av_R_equivalents 0.0351
_diffrn_reflns_av_sigmaI/netI 0.0413
_diffrn_reflns_limit_h_max 10
_diffrn_reflns_limit_h_min -10
_diffrn_reflns_limit_k_max 37
_diffrn_reflns_limit_k_min -37
_diffrn_reflns_limit_l_max 18
_diffrn_reflns_limit_l_min -18
_diffrn_reflns_number 14150
_diffrn_reflns_theta_full 34.88
_diffrn_reflns_theta_max 34.88
_diffrn_reflns_theta_min 3.32
_exptl_absorpt_coefficient_mu 17.900
_exptl_absorpt_correction_T_max 0.269
_exptl_absorpt_correction_T_min 0.029
_exptl_absorpt_correction_type multi-scan
_exptl_absorpt_process_details '(DENZO/SCALEPACK; Otwinowski & Minor, 1997)'
_exptl_crystal_colour 'dark red'
_exptl_crystal_density_diffrn 3.091
_exptl_crystal_density_method 'not measured'
_exptl_crystal_description needle
_exptl_crystal_F_000 1398
_exptl_crystal_size_max 0.31
_exptl_crystal_size_mid 0.10
_exptl_crystal_size_min 0.05
_refine_diff_density_max 1.008
_refine_diff_density_min -1.018
_refine_ls_extinction_coef 0.0046(2)
_refine_ls_extinction_expression Fc^*^=kFc[1+0.001xFc^2^\l^3^/sin(2\q)]^-1/4^
_refine_ls_extinction_method 'SHELXL97 (Sheldrick, 2008)'
_refine_ls_goodness_of_fit_ref 1.026
_refine_ls_hydrogen_treatment constr
_refine_ls_matrix_type full
_refine_ls_number_parameters 153
_refine_ls_number_reflns 7180
_refine_ls_number_restraints 0
_refine_ls_restrained_S_all 1.026
_refine_ls_R_factor_all 0.0658
_refine_ls_R_factor_gt 0.0380
_refine_ls_shift/su_max 0.002
_refine_ls_shift/su_mean 0.000
_refine_ls_structure_factor_coef Fsqd
_refine_ls_weighting_details 'calc w = 1/[\s^2^(Fo^2^)+(0.0373P)^2^+1.7303P] where P=(Fo^2^+2Fc^2^)/3'
_refine_ls_weighting_scheme calc
_refine_ls_wR_factor_gt 0.0838
_refine_ls_wR_factor_ref 0.0947
_reflns_number_gt 5015
_reflns_number_total 7180
_reflns_threshold_expression I>2\s(I)
_cod_data_source_file sk3391.cif
_cod_data_source_block VIII
_cod_original_cell_volume 1647.84(3)
_cod_original_sg_symbol_H-M 'P 21/n'
_cod_database_code 2017966
_cod_database_fobs_code 2017966

loop_
_symmetry_equiv_pos_as_xyz
'x, y, z'
'-x+1/2, y+1/2, -z+1/2'
'-x, -y, -z'
'x-1/2, -y-1/2, z-1/2'

loop_
_atom_site_type_symbol
_atom_site_label
_atom_site_fract_x
_atom_site_fract_y
_atom_site_fract_z
_atom_site_U_iso_or_equiv
_atom_site_adp_type
_atom_site_calc_flag
_atom_site_refinement_flags
_atom_site_occupancy
_atom_site_disorder_assembly
_atom_site_disorder_group
Cu Cu1 1.0000 0.0000 0.0000 0.03242(12) Uani d S 1 . .
Cu Cu2 0.57335(6) 0.051900(18) 0.16017(4) 0.03311(10) Uani d . 1 . .
Cu Cu3 0.09654(6) 0.105631(18) 0.28134(3) 0.03053(9) Uani d . 1 . .
Br Br1 0.84998(5) 0.093903(14) 0.04195(3) 0.03240(8) Uani d . 1 . .
Br Br2 0.70642(4) -0.042910(14) 0.09943(3) 0.03077(8) Uani d . 1 . .
Br Br3 0.40599(5) 0.145495(15) 0.18568(3) 0.03815(9) Uani d . 1 . .
Br Br4 0.26709(5) 0.010089(15) 0.24901(3) 0.03521(8) Uani d . 1 . .
Br Br5 -0.02166(6) 0.200252(16) 0.33125(3) 0.03924(9) Uani d . 1 . .
Br Br6 -0.18462(5) 0.056258(15) 0.37558(3) 0.03464(8) Uani d . 1 . .
Cl Cl3 0.3718(2) 0.32981(7) 0.22780(11) 0.0750(4) Uani d . 1 . .
N N1 0.8852(5) 0.30017(13) 0.0522(2) 0.0375(6) Uani d . 1 . .
C C11 1.0011(8) 0.24843(19) 0.0107(4) 0.0591(12) Uani d . 1 . .
H H11A 0.9094 0.2248 -0.0378 0.089 Uiso calc R 1 . .
H H11B 1.0502 0.2263 0.0780 0.089 Uiso calc R 1 . .
H H11C 1.1189 0.2607 -0.0348 0.089 Uiso calc R 1 . .
C C2 0.7106(6) 0.29284(17) 0.1145(3) 0.0412(8) Uani d . 1 . .
H H2 0.6656 0.2556 0.1341 0.049 Uiso calc R 1 . .
C C3 0.5980(6) 0.34089(19) 0.1496(3) 0.0430(8) Uani d . 1 . .
C C4 0.6643(7) 0.39598(19) 0.1198(3) 0.0493(9) Uani d . 1 . .
H H4 0.5884 0.4286 0.1423 0.059 Uiso calc R 1 . .
C C5 0.8442(7) 0.40162(17) 0.0564(4) 0.0511(10) Uani d . 1 . .
H H5 0.8925 0.4384 0.0362 0.061 Uiso calc R 1 . .
C C6 0.9536(6) 0.35321(17) 0.0223(3) 0.0453(9) Uani d . 1 . .
H H6 1.0750 0.3572 -0.0214 0.054 Uiso calc R 1 . .

loop_
_atom_site_aniso_label
_atom_site_aniso_U_11
_atom_site_aniso_U_22
_atom_site_aniso_U_33
_atom_site_aniso_U_12
_atom_site_aniso_U_13
_atom_site_aniso_U_23
Cu1 0.0278(2) 0.0266(3) 0.0434(3) -0.0001(2) 0.0129(2) -0.0023(2)
Cu2 0.02504(17) 0.0270(2) 0.0478(2) 0.00050(14) 0.01187(15) -0.00133(17)
Cu3 0.02516(17) 0.0287(2) 0.0379(2) 0.00095(14) 0.00545(14) -0.00266(16)
Br1 0.02924(14) 0.02594(16) 0.04243(17) 0.00009(11) 0.01050(12) -0.00019(12)
Br2 0.02709(14) 0.02720(16) 0.03835(16) -0.00055(11) 0.00817(11) -0.00147(12)
Br3 0.02811(15) 0.02710(16) 0.0597(2) 0.00080(12) 0.01118(14) -0.00028(14)
Br4 0.02641(14) 0.02938(17) 0.05029(19) 0.00041(11) 0.01193(12) 0.00087(14)
Br5 0.04127(18) 0.03249(18) 0.04416(19) 0.00609(14) 0.00537(14) -0.00534(14)
Br6 0.02951(14) 0.03426(17) 0.04049(17) 0.00030(12) 0.00887(12) -0.00122(13)
Cl3 0.0583(7) 0.1068(12) 0.0608(7) 0.0074(7) 0.0189(5) 0.0101(7)
N1 0.0462(16) 0.0317(15) 0.0344(14) -0.0031(12) -0.0003(12) 0.0044(11)
C11 0.072(3) 0.041(2) 0.065(3) 0.008(2) 0.018(2) 0.001(2)
C2 0.0471(19) 0.0370(19) 0.0394(18) -0.0075(16) -0.0007(15) 0.0091(15)
C3 0.0425(18) 0.055(2) 0.0319(17) 0.0004(17) -0.0015(14) 0.0008(15)
C4 0.065(3) 0.041(2) 0.042(2) 0.0081(19) -0.0055(18) -0.0035(17)
C5 0.063(3) 0.0287(19) 0.061(3) -0.0129(18) -0.005(2) 0.0067(17)
C6 0.051(2) 0.038(2) 0.047(2) -0.0101(16) 0.0013(16) 0.0078(16)

loop_
_atom_type_symbol
_atom_type_description
_atom_type_scat_dispersion_real
_atom_type_scat_dispersion_imag
_atom_type_scat_source
C C 0.0033 0.0016 'International Tables Vol C Tables 4.2.6.8 and 6.1.1.4'
H H 0.0000 0.0000 'International Tables Vol C Tables 4.2.6.8 and 6.1.1.4'
N N 0.0061 0.0033 'International Tables Vol C Tables 4.2.6.8 and 6.1.1.4'
Cl Cl 0.1484 0.1585 'International Tables Vol C Tables 4.2.6.8 and 6.1.1.4'
Cu Cu 0.3201 1.2651 'International Tables Vol C Tables 4.2.6.8 and 6.1.1.4'
Br Br -0.2901 2.4595 'International Tables Vol C Tables 4.2.6.8 and 6.1.1.4'

loop_
_geom_angle_atom_site_label_1
_geom_angle_atom_site_label_2
_geom_angle_atom_site_label_3
_geom_angle_site_symmetry_1
_geom_angle_site_symmetry_3
_geom_angle
_geom_angle_publ_flag
Br1 Cu1 Br2 . . 87.770(10) yes
Br1 Cu1 Br4 . 3_655 91.784(10) yes
Br2 Cu1 Br4 . 3_655 88.629(9) yes
Br1 Cu2 Br6 . 1_655 93.929(16) yes
Br1 Cu2 Br2 . . 86.631(15) yes
Br1 Cu2 Br2 . 3_655 85.665(15) yes
Br1 Cu2 Br3 . . 92.161(17) yes
Br1 Cu2 Br4 . . 171.06(2) yes
Br2 Cu2 Br2 . 3_655 83.269(15) yes
Br2 Cu2 Br3 . . 169.39(2) yes
Br2 Cu2 Br3 3_655 . 86.130(16) yes
Br2 Cu2 Br4 . . 92.806(17) yes
Br2 Cu2 Br4 3_655 . 85.412(15) yes
Br2 Cu2 Br6 . 1_655 94.928(17) yes
Br2 Cu2 Br6 3_655 1_655 178.170(16) yes
Br3 Cu2 Br4 . . 86.751(16) yes
Br3 Cu2 Br6 . 1_655 95.671(18) yes
Br4 Cu2 Br6 . 1_655 95.005(17) yes
Br1 Cu3 Br3 1_455 . 92.651(16) yes
Br1 Cu3 Br4 1_455 . 90.582(15) yes
Br1 Cu3 Br5 1_455 . 97.397(17) yes
Br1 Cu3 Br6 1_455 . 88.609(15) yes
Br3 Cu3 Br4 . . 84.716(15) yes
Br3 Cu3 Br5 . . 91.341(18) yes
Br3 Cu3 Br6 . . 173.40(2) yes
Br4 Cu3 Br5 . . 171.27(2) yes
Br4 Cu3 Br6 . . 88.791(17) yes
Br5 Cu3 Br6 . . 94.927(17) yes
Cu1 Br1 Cu2 . . 92.656(14) yes
Cu1 Br1 Cu3 . 1_655 93.052(14) yes
Cu2 Br1 Cu3 . 1_655 85.212(14) yes
Cu1 Br2 Cu2 . . 92.409(14) yes
Cu1 Br2 Cu2 . 3_655 91.238(14) yes
Cu2 Br2 Cu2 . 3_655 96.732(14) yes
Cu2 Br3 Cu3 . . 94.582(17) yes
Cu2 Br4 Cu3 . . 93.913(17) yes
Cu1 Br4 Cu2 3_655 . 94.712(17) yes
Cu1 Br4 Cu3 3_655 . 88.146(17) yes
Cu2 Br6 Cu3 1_455 . 91.962(16) yes
C2 N1 C6 . . 121.6(3) ?
C2 N1 C11 . . 119.3(3) ?
C6 N1 C11 . . 119.0(3) ?
N1 C11 H11A . . 109.5 ?
N1 C11 H11B . . 109.5 ?
H11A C11 H11B . . 109.5 ?
N1 C11 H11C . . 109.5 ?
H11A C11 H11C . . 109.5 ?
H11B C11 H11C . . 109.5 ?
N1 C2 C3 . . 119.5(4) ?
N1 C2 H2 . . 120.3 ?
C3 C2 H2 . . 120.3 ?
C2 C3 C4 . . 120.1(4) ?
C2 C3 Cl3 . . 118.3(3) ?
C4 C3 Cl3 . . 121.6(3) ?
C3 C4 C5 . . 118.5(4) ?
C3 C4 H4 . . 120.7 ?
C5 C4 H4 . . 120.7 ?
C4 C5 C6 . . 120.3(4) ?
C4 C5 H5 . . 119.9 ?
C6 C5 H5 . . 119.9 ?
C5 C6 H6 . . 120.0 ?
N1 C6 C5 . . 119.9(4) ?
N1 C6 H6 . . 120.0 ?

loop_
_geom_bond_atom_site_label_1
_geom_bond_atom_site_label_2
_geom_bond_site_symmetry_2
_geom_bond_distance
_geom_bond_publ_flag
Cu1 Br1 . 2.4106(3) yes
Cu1 Br2 . 2.4096(3) yes
Cu1 Br4 3_655 3.2587(4) yes
Cu2 Br1 . 2.4299(5) yes
Cu2 Br2 . 2.4408(5) yes
Cu2 Br2 3_655 3.3991(5) yes
Cu2 Br3 . 2.4199(5) yes
Cu2 Br4 . 2.4095(5) yes
Cu2 Br6 1_655 2.8495(6) yes
Cu3 Br1 1_455 3.1042(5) yes
Cu3 Br3 . 2.4430(5) yes
Cu3 Br4 . 2.4795(5) yes
Cu3 Br5 . 2.3724(5) yes
Cu3 Br6 . 2.3867(5) yes
N1 C11 . 1.480(5) ?
C11 H11A . 0.9600 ?
C11 H11B . 0.9600 ?
C11 H11C . 0.9600 ?
N1 C2 . 1.338(5) ?
N1 C6 . 1.339(5) ?
C2 C3 . 1.379(6) ?
C2 H2 . 0.9300 ?
C3 Cl3 . 1.722(4) ?
C3 C4 . 1.378(6) ?
C4 H4 . 0.9300 ?
C4 C5 . 1.369(6) ?
C5 H5 . 0.9300 ?
C5 C6 . 1.371(6) ?
C6 H6 . 0.9300 ?
